data_7248404
loop_
_publ_author_name
'Igoa Salda\~na, Fernando'
'L\'opez, Agust\'in'
'Gonz\'alez-Platas, Javier'
'Suescun, Leopoldo'
'Kremer, Carlos'
'Torres, Julia'

_publ_section_title
;
 Extended isomerism in heteronuclear metal--organic frameworks: synthetic
 strategies and crystal structures of lanthanide--cobalt--oxydiacetate
 systems
;
_journal_issue 19
_journal_name_full CrystEngComm
_journal_page_first 2560
_journal_page_last 2570
_journal_paper_doi 10.1039/D4CE00168K
_journal_volume 26
_journal_year 2024
_chemical_formula_moiety 'C24 H30 Ce2 Co3 O36, 4.5(O)'
_chemical_formula_sum 'C24 H30 Ce2 Co3 O40.5'
_chemical_formula_weight 1423.51
_space_group_crystal_system hexagonal
_space_group_IT_number 192
_space_group_name_Hall '-P 6 2c'
_space_group_name_H-M_alt 'P 6/m c c'
_atom_sites_solution_hydrogens mixed
_atom_sites_solution_primary dual
_audit_creation_date 2023-08-29
_audit_creation_method
;
Olex2 1.5
(compiled 2023.08.24 svn.re1ec1418 for OlexSys, GUI svn.r6817)
;
_audit_update_record
;
2023-12-28 deposited with the CCDC.	2024-04-11 downloaded from the CCDC.
;
_cell_angle_alpha 90
_cell_angle_beta 90
_cell_angle_gamma 120
_cell_formula_units_Z 2
_cell_length_a 15.2306(2)
_cell_length_b 15.2306(2)
_cell_length_c 15.2343(3)
_cell_measurement_reflns_used 6503
_cell_measurement_temperature 298(2)
_cell_measurement_theta_max 29.9700
_cell_measurement_theta_min 2.6610
_cell_volume 3060.46(8)
_computing_cell_refinement 'CrysAlisPro 1.171.40.75a (Rigaku OD, 2020)'
_computing_data_collection 'CrysAlisPro 1.171.40.75a (Rigaku OD, 2020)'
_computing_data_reduction 'CrysAlisPro 1.171.40.75a (Rigaku OD, 2020)'
_computing_molecular_graphics 'Olex2 1.5 (Dolomanov et al., 2009)'
_computing_publication_material 'Olex2 1.5 (Dolomanov et al., 2009)'
_computing_structure_refinement 'SHELXL 2019/3 (Sheldrick, 2015)'
_computing_structure_solution 'SHELXT 2018/2 (Sheldrick, 2018)'
_diffrn_ambient_temperature 298(2)
_diffrn_detector 'CCD plate'
_diffrn_detector_area_resol_mean 8.1268
_diffrn_detector_type EosS2
_diffrn_measured_fraction_theta_full 0.996
_diffrn_measured_fraction_theta_max 0.997
_diffrn_measurement_details
;
List of Runs (angles in degrees, time in seconds):

  # Type    Start    End  Width  t~exp~   \w     \q     \k     \f   Frames
#--------------------------------------------------------------------------
  1  \w    -15.00  11.00   1.00   22.50    --   -0.39  77.00  90.00   26
  2  \w     34.00  60.00   1.00   22.50    --   -0.39  77.00  90.00   26
  3  \w     96.00 121.00   1.00   90.00    --   30.29 178.00-180.00   25
  4  \w     -9.00  24.00   1.00   90.00    --   30.29  89.00 -12.00   33
  5  \w     57.00 119.00   1.00   90.00    --   30.29 178.00 -30.00   62
  6  \w   -114.00  32.00   1.00   90.00    --  -31.07   0.00-150.00  146
;
_diffrn_measurement_device 'four-circle diffractometer'
_diffrn_measurement_device_type 'SuperNova, Dualflex, EosS2'
_diffrn_measurement_method '\w scans'
_diffrn_orient_matrix_type 'CrysAlisPro convention (1999,Acta A55,543-557)'
_diffrn_orient_matrix_UB_11 -0.0296092000
_diffrn_orient_matrix_UB_12 -0.0508785000
_diffrn_orient_matrix_UB_13 -0.0144946000
_diffrn_orient_matrix_UB_21 0.0105471000
_diffrn_orient_matrix_UB_22 -0.0171690000
_diffrn_orient_matrix_UB_23 0.0397576000
_diffrn_orient_matrix_UB_31 -0.0436237000
_diffrn_orient_matrix_UB_32 -0.0027274000
_diffrn_orient_matrix_UB_33 0.0194229000
_diffrn_radiation_monochromator graphite
_diffrn_radiation_probe x-ray
_diffrn_radiation_type 'Mo K\a'
_diffrn_radiation_wavelength 0.71073
_diffrn_reflns_av_R_equivalents 0.0201
_diffrn_reflns_av_unetI/netI 0.0098
_diffrn_reflns_Laue_measured_fraction_full 0.996
_diffrn_reflns_Laue_measured_fraction_max 0.997
_diffrn_reflns_limit_h_max 20
_diffrn_reflns_limit_h_min -20
_diffrn_reflns_limit_k_max 20
_diffrn_reflns_limit_k_min -20
_diffrn_reflns_limit_l_max 20
_diffrn_reflns_limit_l_min -10
_diffrn_reflns_number 13401
_diffrn_reflns_point_group_measured_fraction_full 0.996
_diffrn_reflns_point_group_measured_fraction_max 0.997
_diffrn_reflns_theta_full 25.242
_diffrn_reflns_theta_max 28.268
_diffrn_reflns_theta_min 2.675
_diffrn_source 'fine-focus sealed X-ray tube'
_diffrn_source_type 'Enhance (Mo) X-ray Source'
_exptl_absorpt_coefficient_mu 2.342
_exptl_absorpt_correction_T_max 0.956
_exptl_absorpt_correction_T_min 0.847
_exptl_absorpt_correction_type gaussian
_exptl_absorpt_process_details
;
CrysAlisPro 1.171.40.75a (Rigaku Oxford Diffraction, 2020)
Numerical absorption correction based on gaussian integration over
			a multifaceted crystal model
Empirical absorption correction using spherical harmonics,
 implemented in SCALE3 ABSPACK scaling algorithm.
;
_exptl_crystal_colour blue
_exptl_crystal_colour_primary blue
_exptl_crystal_density_diffrn 1.545
_exptl_crystal_description block
_exptl_crystal_F_000 1390
_exptl_crystal_size_max 0.144
_exptl_crystal_size_mid 0.087
_exptl_crystal_size_min 0.059
_refine_diff_density_max 1.151
_refine_diff_density_min -0.388
_refine_diff_density_rms 0.114
_refine_ls_extinction_method none
_refine_ls_goodness_of_fit_ref 1.011
_refine_ls_hydrogen_treatment constr
_refine_ls_matrix_type full
_refine_ls_number_parameters 62
_refine_ls_number_reflns 1327
_refine_ls_number_restraints 0
_refine_ls_restrained_S_all 1.011
_refine_ls_R_factor_all 0.0320
_refine_ls_R_factor_gt 0.0276
_refine_ls_shift/su_max 0.000
_refine_ls_shift/su_mean 0.000
_refine_ls_structure_factor_coef Fsqd
_refine_ls_weighting_details 'w=1/[\s^2^(Fo^2^)+(0.0681P)^2^+6.2171P] where P=(Fo^2^+2Fc^2^)/3'
_refine_ls_weighting_scheme calc
_refine_ls_wR_factor_gt 0.1031
_refine_ls_wR_factor_ref 0.1074
_reflns_Friedel_coverage 0.000
_reflns_number_gt 1147
_reflns_number_total 1327
_reflns_threshold_expression 'I > 2\s(I)'
_cod_data_source_file d4ce00168k2.cif
_cod_data_source_block hex_cecooda
_cod_depositor_comments 'Adding full bibliography for 7248398--7248415.cif.'
_cod_original_cell_volume 3060.46(10)
_cod_original_formula_sum 'C24 H30 Ce2 Co3 O40.50'
_cod_database_code 7248404
_shelx_shelxl_version_number 2019/3
_chemical_oxdiff_formula 'C24 H36 Ce2 Co3 O40'
_shelx_space_group_comment
;
The symmetry employed for this shelxl refinement is uniquely defined
by the following loop, which should always be used as a source of
symmetry information in preference to the above space-group names.
They are only intended as comments.
;
_reflns_odcompleteness_completeness 99.81
_reflns_odcompleteness_iscentric 1
_reflns_odcompleteness_theta 28.22
_olex2_refinement_description
;
1. Fixed Uiso
 At 1.2 times of:
  All C(H,H) groups
 At 1.5 times of:
  All O(H) groups
2. Others
 Fixed Sof: H1W(0.5) O2W(0.125) O3W(0.25)
3.a Rotating group:
 O1W(H1W)
3.b Secondary CH2 refined with riding coordinates:
 C2(H2A,H2B)
;
_olex2_submission_special_instructions 'No special instructions were received'
_oxdiff_exptl_absorpt_empirical_details
;
Empirical correction (ABSPACK) includes:
- Absorption correction using spherical harmonics
- Frame scaling
;
_oxdiff_exptl_absorpt_empirical_full_max 1.321
_oxdiff_exptl_absorpt_empirical_full_min 0.854

loop_
_space_group_symop_operation_xyz
'x, y, z'
'-y, x-y, z'
'-x+y, -x, z'
'-x, -y, z'
'y, -x+y, z'
'x-y, x, z'
'y, x, -z+1/2'
'x-y, -y, -z+1/2'
'-x, -x+y, -z+1/2'
'-y, -x, -z+1/2'
'-x+y, y, -z+1/2'
'x, x-y, -z+1/2'
'-x, -y, -z'
'y, -x+y, -z'
'x-y, x, -z'
'x, y, -z'
'-y, x-y, -z'
'-x+y, -x, -z'
'-y, -x, z-1/2'
'-x+y, y, z-1/2'
'x, x-y, z-1/2'
'y, x, z-1/2'
'x-y, -y, z-1/2'
'-x, -x+y, z-1/2'

loop_
_atom_site_label
_atom_site_type_symbol
_atom_site_fract_x
_atom_site_fract_y
_atom_site_fract_z
_atom_site_U_iso_or_equiv
_atom_site_adp_type
_atom_site_occupancy
_atom_site_site_symmetry_order
_atom_site_calc_flag
_atom_site_refinement_flags_posn
_atom_site_refinement_flags_adp
_atom_site_refinement_flags_occupancy
_atom_site_disorder_assembly
_atom_site_disorder_group
Ce Ce 0.666667 0.333333 0.250000 0.01896(16) Uani 1 6 d S T P . .
Co Co 0.500000 0.500000 0.500000 0.0204(2) Uani 1 4 d S T P . .
O1W O 0.6448(2) 0.5083(2) 0.500000 0.0292(6) Uani 1 2 d S T P . .
H1W H 0.649017 0.476457 0.455827 0.044 Uiso 0.5 1 d R U P . .
O1 O 0.57590(17) 0.38220(18) 0.35719(15) 0.0343(5) Uani 1 1 d . . . . .
O3 O 0.4719(2) 0.23594(12) 0.250000 0.0338(7) Uani 1 2 d S T P . .
O2 O 0.44102(18) 0.3890(2) 0.40465(19) 0.0520(8) Uani 1 1 d . . . . .
C1 C 0.4826(2) 0.3526(3) 0.3584(2) 0.0347(7) Uani 1 1 d . . . . .
C2 C 0.4149(3) 0.2662(3) 0.3000(3) 0.0665(16) Uani 1 1 d . . . . .
H2A H 0.366184 0.209762 0.335263 0.080 Uiso 1 1 calc R U . . .
H2B H 0.377702 0.286741 0.261352 0.080 Uiso 1 1 calc R U . . .
O2W O 0.214(3) 0.261(3) 0.500000 0.151(13) Uiso 0.25 2 d S . P . .
O3W O 0.151(2) 0.167(2) 0.316(2) 0.176(11) Uiso 0.25 1 d . . P . .

loop_
_atom_site_aniso_label
_atom_site_aniso_U_11
_atom_site_aniso_U_22
_atom_site_aniso_U_33
_atom_site_aniso_U_23
_atom_site_aniso_U_13
_atom_site_aniso_U_12
Ce 0.02016(18) 0.02016(18) 0.0166(2) 0.000 0.000 0.01008(9)
Co 0.0255(4) 0.0227(4) 0.0181(4) 0.000 0.000 0.0159(3)
O1W 0.0318(15) 0.0339(16) 0.0275(14) 0.000 0.000 0.0207(13)
O1 0.0291(10) 0.0416(12) 0.0334(11) -0.0167(10) -0.0019(9) 0.0186(10)
O3 0.0251(15) 0.0318(12) 0.0423(17) -0.0198(11) 0.000 0.0126(8)
O2 0.0328(12) 0.0642(17) 0.0620(16) -0.0399(14) -0.0057(12) 0.0264(13)
C1 0.0314(15) 0.0380(16) 0.0379(16) -0.0152(14) -0.0011(13) 0.0197(13)
C2 0.0282(17) 0.078(3) 0.090(3) -0.063(3) -0.0070(19) 0.0239(19)

loop_
_atom_type_symbol
_atom_type_description
_atom_type_scat_dispersion_real
_atom_type_scat_dispersion_imag
_atom_type_scat_source
C C 0.0033 0.0016 'International Tables Vol C Tables 4.2.6.8 and 6.1.1.4'
H H 0.0000 0.0000 'International Tables Vol C Tables 4.2.6.8 and 6.1.1.4'
Ce Ce -0.2486 2.6331 'International Tables Vol C Tables 4.2.6.8 and 6.1.1.4'
Co Co 0.3494 0.9721 'International Tables Vol C Tables 4.2.6.8 and 6.1.1.4'
O O 0.0106 0.0060 'International Tables Vol C Tables 4.2.6.8 and 6.1.1.4'

loop_
_exptl_crystal_face_index_h
_exptl_crystal_face_index_k
_exptl_crystal_face_index_l
_exptl_crystal_face_perp_dist
-5 2 0 0.0293
4 -5 0 0.0240
-1 5 -2 0.0658
-5 5 1 0.0439
1 -5 2 0.0225
5 -3 -5 0.0469
-4 0 -5 0.0459
2 1 5 0.0487
5 -2 0 0.0293
-1 0 0 0.0240
0 -4 -3 0.0339
-1 4 3 0.0561
-1 4 0 0.0527
-3 4 -2 0.0570

loop_
_geom_angle_atom_site_label_1
_geom_angle_atom_site_label_2
_geom_angle_atom_site_label_3
_geom_angle
_geom_angle_site_symmetry_1
_geom_angle_site_symmetry_3
_geom_angle_publ_flag
O1 Ce O1 122.32(10) 11_655 2_655 ?
O1 Ce O1 122.32(10) 3_665 10_665 ?
O1 Ce O1 81.42(9) 3_665 . ?
O1 Ce O1 81.42(9) 12 10_665 ?
O1 Ce O1 81.42(9) 2_655 . ?
O1 Ce O1 122.32(10) 12 . ?
O1 Ce O1 84.19(12) 11_655 3_665 ?
O1 Ce O1 81.42(9) 11_655 12 ?
O1 Ce O1 81.42(9) 2_655 3_665 ?
O1 Ce O1 149.90(11) 11_655 . ?
O1 Ce O1 149.90(11) 12 3_665 ?
O1 Ce O1 84.19(12) 2_655 12 ?
O1 Ce O1 81.42(9) 11_655 10_665 ?
O1 Ce O1 149.90(11) 2_655 10_665 ?
O1 Ce O1 84.19(12) 10_665 . ?
O1 Ce O3 61.16(5) 11_655 2_655 ?
O1 Ce O3 137.91(6) 10_665 2_655 ?
O1 Ce O3 137.91(6) 11_655 . ?
O1 Ce O3 61.16(5) 12 . ?
O1 Ce O3 137.91(6) . 2_655 ?
O1 Ce O3 61.16(5) 2_655 2_655 ?
O1 Ce O3 61.16(5) 10_665 3_665 ?
O1 Ce O3 74.95(6) 10_665 . ?
O1 Ce O3 61.16(5) . . ?
O1 Ce O3 74.95(6) 12 2_655 ?
O1 Ce O3 137.91(6) 2_655 3_665 ?
O1 Ce O3 137.91(6) 12 3_665 ?
O1 Ce O3 74.95(6) 2_655 . ?
O1 Ce O3 74.95(6) 3_665 2_655 ?
O1 Ce O3 137.91(6) 3_665 . ?
O1 Ce O3 74.95(6) . 3_665 ?
O1 Ce O3 61.16(5) 3_665 3_665 ?
O1 Ce O3 74.95(6) 11_655 3_665 ?
O3 Ce O3 120.0 2_655 . ?
O3 Ce O3 120.0 . 3_665 ?
O3 Ce O3 120.0 2_655 3_665 ?
O1W Co O1W 180.0 13_666 . ?
O2 Co O1W 86.45(9) . 13_666 ?
O2 Co O1W 93.55(9) 4_665 13_666 ?
O2 Co O1W 93.55(9) 13_666 13_666 ?
O2 Co O1W 93.55(9) 16_556 . ?
O2 Co O1W 93.55(9) . . ?
O2 Co O1W 86.45(9) 16_556 13_666 ?
O2 Co O1W 86.45(9) 4_665 . ?
O2 Co O1W 86.45(9) 13_666 . ?
O2 Co O2 89.48(19) 13_666 4_665 ?
O2 Co O2 90.52(18) 13_666 16_556 ?
O2 Co O2 180.00(15) 16_556 4_665 ?
O2 Co O2 89.48(19) . 16_556 ?
O2 Co O2 180.0 13_666 . ?
O2 Co O2 90.52(18) . 4_665 ?
Co O1W H1W 109.6(16) . 16_556 ?
Co O1W H1W 109.6 . . ?
H1W O1W H1W 104.5 . 16_556 ?
C1 O1 Ce 126.9(2) . . ?
C2 O3 Ce 122.61(19) . . ?
C2 O3 Ce 122.61(19) 12 . ?
C2 O3 C2 114.8(4) 12 . ?
C1 O2 Co 130.7(2) . . ?
O1 C1 C2 117.8(3) . . ?
O2 C1 O1 125.7(3) . . ?
O2 C1 C2 116.5(3) . . ?
O3 C2 C1 110.2(3) . . ?
O3 C2 H2A 109.6 . . ?
O3 C2 H2B 109.6 . . ?
C1 C2 H2A 109.6 . . ?
C1 C2 H2B 109.6 . . ?
H2A C2 H2B 108.1 . . ?

loop_
_geom_bond_atom_site_label_1
_geom_bond_atom_site_label_2
_geom_bond_distance
_geom_bond_site_symmetry_2
_geom_bond_publ_flag
Ce O1 2.482(2) 11_655 ?
Ce O1 2.482(2) 3_665 ?
Ce O1 2.482(2) 12 ?
Ce O1 2.482(2) . ?
Ce O1 2.482(2) 10_665 ?
Ce O1 2.482(2) 2_655 ?
Ce O3 2.569(3) 3_665 ?
Ce O3 2.569(3) 2_655 ?
Ce O3 2.569(3) . ?
Co O1W 2.145(3) . ?
Co O1W 2.145(3) 13_666 ?
Co O2 2.064(2) 16_556 ?
Co O2 2.064(2) 4_665 ?
Co O2 2.064(2) . ?
Co O2 2.064(2) 13_666 ?
O1W H1W 0.8509 . ?
O1W H1W 0.85(7) 16_556 ?
O1 C1 1.257(4) . ?
O3 C2 1.395(4) 12 ?
O3 C2 1.395(4) . ?
O2 C1 1.248(4) . ?
C1 C2 1.494(4) . ?
C2 H2A 0.9700 . ?
C2 H2B 0.9700 . ?

loop_
_geom_torsion_atom_site_label_1
_geom_torsion_atom_site_label_2
_geom_torsion_atom_site_label_3
_geom_torsion_atom_site_label_4
_geom_torsion
_geom_torsion_site_symmetry_1
_geom_torsion_site_symmetry_2
_geom_torsion_site_symmetry_3
_geom_torsion_site_symmetry_4
_geom_torsion_publ_flag
Ce O1 C1 O2 -168.9(3) . . . . ?
Ce O1 C1 C2 11.3(5) . . . . ?
Ce O3 C2 C1 -6.6(5) . . . . ?
Co O2 C1 O1 -4.5(6) . . . . ?
Co O2 C1 C2 175.3(3) . . . . ?
O1 C1 C2 O3 -2.4(6) . . . . ?
O2 C1 C2 O3 177.8(4) . . . . ?
C2 O3 C2 C1 173.4(5) 12 . . . ?

loop_
_exptl_oxdiff_crystal_face_indexfrac_h
_exptl_oxdiff_crystal_face_indexfrac_k
_exptl_oxdiff_crystal_face_indexfrac_l
_exptl_oxdiff_crystal_face_x
_exptl_oxdiff_crystal_face_y
_exptl_oxdiff_crystal_face_z
-4.9926 1.9974 0.0002 0.0462 -0.0869 0.2124
3.9939 -4.9924 0.0004 0.1357 0.1279 -0.1606
-0.9976 4.9919 -1.9973 -0.1955 -0.1756 -0.0089
-4.9927 4.9925 0.9980 -0.1206 -0.0987 0.2236
0.9976 -4.9919 1.9973 0.1955 0.1756 0.0089
4.9941 -2.9961 -4.9915 0.0769 -0.0943 -0.3066
-3.9926 0.0002 -4.9911 0.1906 -0.2406 0.0772
1.9956 0.9984 4.9912 -0.1822 0.2023 0.0072
4.9926 -1.9974 -0.0002 -0.0462 0.0869 -0.2124
-1.0000 -0.0000 -0.0000 0.0296 -0.0105 0.0436
0.0000 -4.0000 -3.0000 0.2470 -0.0506 -0.0474
-1.0000 4.0000 3.0000 -0.2174 0.0400 0.0910
-1.0000 4.0000 0.0000 -0.1739 -0.0792 0.0327
-3.0000 4.0000 -2.0000 -0.0857 -0.1798 0.0811
